data_2212751
loop_
_publ_author_name
'Wang, Zi-Liang'
'Wei, Lin-Heng'

_publ_section_title
;
 Theophylline--2,4-dihydroxybenzoic acid--water (1/1/1)
;
_journal_coeditor_code AT2231
_journal_issue 4
_journal_name_full 'Acta Crystallographica Section E'
_journal_page_first o1681
_journal_page_last o1682
_journal_paper_doi 10.1107/S1600536807010410
_journal_volume 63
_journal_year 2007
_chemical_formula_iupac 'C7 H8 N4 O2 , C7 H6 O4 , H2 O'
_chemical_formula_moiety 'C7 H8 N4 O2 , C7 H6 O4 , H2 O'
_chemical_formula_sum 'C14 H16 N4 O7'
_chemical_formula_weight 352.31
_chemical_name_systematic
;
theophylline--2,4-dihydroxybenzoic acid--water (1/1/1)
;
_space_group_IT_number 14
_symmetry_cell_setting monoclinic
_symmetry_space_group_name_Hall '-P 2yn'
_symmetry_space_group_name_H-M 'P 1 21/n 1'
_atom_sites_solution_hydrogens geom
_atom_sites_solution_primary direct
_atom_sites_solution_secondary difmap
_audit_creation_method SHELXL97
_cell_angle_alpha 90.00
_cell_angle_beta 97.116(2)
_cell_angle_gamma 90.00
_cell_formula_units_Z 4
_cell_length_a 10.1984(12)
_cell_length_b 13.4881(16)
_cell_length_c 11.4941(13)
_cell_measurement_reflns_used 2806
_cell_measurement_temperature 298(2)
_cell_measurement_theta_max 22.35
_cell_measurement_theta_min 2.34
_cell_volume 1568.9(3)
_computing_cell_refinement SMART
_computing_data_collection 'SMART (Bruker, 2001)'
_computing_data_reduction 'SAINT-Plus (Bruker, 2001)'
_computing_molecular_graphics 'PLATON (Spek, 2003)'
_computing_publication_material PLATON
_computing_structure_refinement 'SHELXL97 (Sheldrick, 1997)'
_computing_structure_solution 'SHELXS97 (Sheldrick, 1997)'
_diffrn_ambient_temperature 298(2)
_diffrn_measured_fraction_theta_full 0.995
_diffrn_measured_fraction_theta_max 0.995
_diffrn_measurement_device_type 'Bruker SMART APEX CCD area-detector'
_diffrn_measurement_method \w
_diffrn_radiation_monochromator graphite
_diffrn_radiation_source 'fine-focus sealed tube'
_diffrn_radiation_type MoK\a
_diffrn_radiation_wavelength 0.71073
_diffrn_reflns_av_R_equivalents 0.0361
_diffrn_reflns_av_sigmaI/netI 0.0304
_diffrn_reflns_limit_h_max 12
_diffrn_reflns_limit_h_min -12
_diffrn_reflns_limit_k_max 16
_diffrn_reflns_limit_k_min -16
_diffrn_reflns_limit_l_max 13
_diffrn_reflns_limit_l_min -14
_diffrn_reflns_number 13299
_diffrn_reflns_theta_full 26.00
_diffrn_reflns_theta_max 26.00
_diffrn_reflns_theta_min 2.34
_diffrn_standards_number 0
_exptl_absorpt_coefficient_mu 0.122
_exptl_absorpt_correction_T_max 0.9952
_exptl_absorpt_correction_T_min 0.9644
_exptl_absorpt_correction_type multi-scan
_exptl_absorpt_process_details '(SADABS; Sheldrick, 2001)'
_exptl_crystal_colour colourless
_exptl_crystal_density_diffrn 1.492
_exptl_crystal_density_method 'not measured'
_exptl_crystal_description plate
_exptl_crystal_F_000 736
_exptl_crystal_size_max 0.30
_exptl_crystal_size_mid 0.20
_exptl_crystal_size_min 0.04
_refine_diff_density_max 0.228
_refine_diff_density_min -0.188
_refine_ls_extinction_method none
_refine_ls_goodness_of_fit_ref 1.071
_refine_ls_hydrogen_treatment mixed
_refine_ls_matrix_type full
_refine_ls_number_parameters 246
_refine_ls_number_reflns 3062
_refine_ls_number_restraints 7
_refine_ls_restrained_S_all 1.071
_refine_ls_R_factor_all 0.0692
_refine_ls_R_factor_gt 0.0519
_refine_ls_shift/su_max 0.012
_refine_ls_shift/su_mean 0.000
_refine_ls_structure_factor_coef Fsqd
_refine_ls_weighting_details 'calc w = 1/[\s^2^(Fo^2^)+(0.0654P)^2^+0.315P] where P=(Fo^2^+2Fc^2^)/3'
_refine_ls_weighting_scheme calc
_refine_ls_wR_factor_gt 0.1282
_refine_ls_wR_factor_ref 0.1377
_reflns_number_gt 2338
_reflns_number_total 3062
_reflns_threshold_expression I>2\s(I)
_cod_data_source_file at2231.cif
_cod_data_source_block I
_cod_original_sg_symbol_H-M 'P 21/n'
_cod_database_code 2212751
_cod_database_fobs_code 2212751

loop_
_symmetry_equiv_pos_as_xyz
'x, y, z'
'-x+1/2, y+1/2, -z+1/2'
'-x, -y, -z'
'x-1/2, -y-1/2, z-1/2'

loop_
_atom_site_type_symbol
_atom_site_label
_atom_site_fract_x
_atom_site_fract_y
_atom_site_fract_z
_atom_site_U_iso_or_equiv
_atom_site_adp_type
_atom_site_calc_flag
_atom_site_refinement_flags
_atom_site_occupancy
N N1 -0.22428(18) 0.16776(13) -0.51118(14) 0.0503(4) Uani d . 1
N N2 -0.13020(19) 0.36817(13) -0.30263(15) 0.0552(5) Uani d D 1
H H2 -0.107(2) 0.3504(17) -0.2278(10) 0.066 Uiso d D 1
N N3 -0.1829(2) 0.46247(14) -0.46031(17) 0.0639(5) Uani d . 1
N N4 -0.24459(17) 0.32737(14) -0.59729(15) 0.0507(5) Uani d . 1
O O1 -0.07291(17) 0.30364(11) -0.07171(13) 0.0602(4) Uani d . 1
O O2 -0.07482(17) 0.13964(11) -0.09058(13) 0.0590(4) Uani d D 1
H H2A -0.104(3) 0.152(2) -0.1592(12) 0.089 Uiso d D 1
O O3 -0.00987(19) 0.38207(11) 0.13305(13) 0.0656(5) Uani d D 1
H H3A -0.032(3) 0.377(2) 0.0610(10) 0.098 Uiso d D 1
O O4 0.10158(18) 0.16448(12) 0.45115(14) 0.0663(5) Uani d D 1
H H4 0.114(3) 0.2194(13) 0.484(3) 0.100 Uiso d D 1
O O5 -0.14847(16) 0.14300(11) -0.31775(12) 0.0587(4) Uani d . 1
O O6 -0.30014(19) 0.18905(13) -0.70384(14) 0.0750(5) Uani d . 1
O O7 0.15210(19) 0.33864(13) 0.55842(13) 0.0683(5) Uani d D 1
H H7A 0.164(3) 0.3315(19) 0.6299(10) 0.102 Uiso d D 1
H H7B 0.165(3) 0.3965(10) 0.541(2) 0.102 Uiso d D 1
C C1 -0.01384(19) 0.20570(14) 0.09671(17) 0.0415(5) Uani d . 1
C C2 0.0068(2) 0.28755(14) 0.17173(18) 0.0440(5) Uani d . 1
C C3 0.0456(2) 0.27380(15) 0.29037(18) 0.0489(5) Uani d . 1
H H3 0.0588 0.3285 0.3397 0.059 Uiso calc R 1
C C4 0.0648(2) 0.17968(16) 0.33583(18) 0.0482(5) Uani d . 1
C C5 0.0452(2) 0.09740(16) 0.2625(2) 0.0580(6) Uani d . 1
H H5 0.0584 0.0337 0.2927 0.070 Uiso calc R 1
C C6 0.0065(2) 0.11140(15) 0.14537(19) 0.0520(5) Uani d . 1
H H6 -0.0068 0.0563 0.0967 0.062 Uiso calc R 1
C C7 -0.05644(19) 0.22053(15) -0.02770(18) 0.0444(5) Uani d . 1
C C8 -0.1998(2) 0.36555(15) -0.48881(18) 0.0473(5) Uani d . 1
C C9 -0.16852(19) 0.30580(14) -0.39442(17) 0.0436(5) Uani d . 1
C C10 -0.1769(2) 0.20170(15) -0.39926(17) 0.0441(5) Uani d . 1
C C11 -0.2584(2) 0.22668(18) -0.61000(18) 0.0532(6) Uani d . 1
C C12 -0.1408(3) 0.45921(17) -0.3462(2) 0.0700(7) Uani d . 1
H H12 -0.1206 0.5157 -0.3011 0.084 Uiso calc R 1
C C13 -0.2371(3) 0.06027(18) -0.5279(2) 0.0794(8) Uani d . 1
H H13A -0.3080 0.0465 -0.5888 0.119 Uiso calc R 1
H H13B -0.2557 0.0299 -0.4562 0.119 Uiso calc R 1
H H13C -0.1561 0.0340 -0.5496 0.119 Uiso calc R 1
C C14 -0.2778(3) 0.3918(2) -0.6993(2) 0.0694(7) Uani d . 1
H H14A -0.2016 0.3997 -0.7398 0.104 Uiso calc R 1
H H14B -0.3052 0.4555 -0.6738 0.104 Uiso calc R 1
H H14C -0.3483 0.3625 -0.7511 0.104 Uiso calc R 1

loop_
_atom_site_aniso_label
_atom_site_aniso_U_11
_atom_site_aniso_U_22
_atom_site_aniso_U_33
_atom_site_aniso_U_12
_atom_site_aniso_U_13
_atom_site_aniso_U_23
N1 0.0692(11) 0.0446(10) 0.0343(10) 0.0043(8) -0.0040(8) -0.0055(7)
N2 0.0862(13) 0.0406(10) 0.0357(10) -0.0059(9) -0.0043(9) 0.0031(8)
N3 0.0960(15) 0.0465(11) 0.0479(12) 0.0002(10) 0.0039(10) 0.0097(9)
N4 0.0591(11) 0.0593(12) 0.0326(9) 0.0127(8) 0.0014(8) 0.0069(8)
O1 0.0932(12) 0.0482(9) 0.0364(8) 0.0012(8) -0.0028(8) 0.0037(7)
O2 0.0883(11) 0.0497(9) 0.0366(8) -0.0017(8) -0.0023(8) -0.0059(7)
O3 0.1161(14) 0.0384(8) 0.0389(9) 0.0050(8) -0.0039(9) 0.0032(7)
O4 0.1005(12) 0.0539(10) 0.0397(9) -0.0014(9) -0.0109(8) 0.0087(7)
O5 0.0932(11) 0.0410(8) 0.0378(9) 0.0044(7) -0.0080(8) -0.0004(7)
O6 0.0998(13) 0.0876(13) 0.0337(9) 0.0030(10) -0.0073(8) -0.0113(8)
O7 0.1026(13) 0.0630(10) 0.0354(9) -0.0163(9) -0.0069(9) 0.0033(8)
C1 0.0470(11) 0.0407(11) 0.0366(11) -0.0003(8) 0.0046(8) 0.0004(8)
C2 0.0557(12) 0.0375(11) 0.0381(11) 0.0018(8) 0.0026(9) 0.0026(8)
C3 0.0660(13) 0.0416(11) 0.0379(12) -0.0031(9) 0.0013(10) -0.0040(9)
C4 0.0581(12) 0.0473(12) 0.0374(12) -0.0009(9) -0.0014(9) 0.0057(9)
C5 0.0835(16) 0.0381(11) 0.0496(14) 0.0018(10) -0.0034(11) 0.0063(10)
C6 0.0718(14) 0.0391(11) 0.0432(13) -0.0010(10) -0.0005(10) -0.0035(9)
C7 0.0492(11) 0.0451(12) 0.0388(11) -0.0015(8) 0.0047(9) -0.0019(9)
C8 0.0533(12) 0.0489(12) 0.0395(12) 0.0050(9) 0.0051(9) 0.0042(9)
C9 0.0521(11) 0.0431(11) 0.0340(11) 0.0010(8) -0.0011(9) -0.0007(8)
C10 0.0530(12) 0.0440(11) 0.0334(11) 0.0049(9) -0.0016(9) -0.0004(9)
C11 0.0584(13) 0.0663(15) 0.0336(12) 0.0082(10) 0.0006(10) -0.0031(10)
C12 0.116(2) 0.0441(13) 0.0477(15) -0.0095(13) 0.0014(13) 0.0021(11)
C13 0.125(2) 0.0537(15) 0.0550(15) 0.0011(14) -0.0072(15) -0.0154(12)
C14 0.0830(17) 0.0831(18) 0.0410(13) 0.0200(14) 0.0036(12) 0.0175(12)

loop_
_atom_type_symbol
_atom_type_description
_atom_type_scat_dispersion_real
_atom_type_scat_dispersion_imag
_atom_type_scat_source
C C 0.0033 0.0016 'International Tables Vol C Tables 4.2.6.8 and 6.1.1.4'
H H 0.0000 0.0000 'International Tables Vol C Tables 4.2.6.8 and 6.1.1.4'
N N 0.0061 0.0033 'International Tables Vol C Tables 4.2.6.8 and 6.1.1.4'
O O 0.0106 0.0060 'International Tables Vol C Tables 4.2.6.8 and 6.1.1.4'

loop_
_geom_angle_atom_site_label_1
_geom_angle_atom_site_label_2
_geom_angle_atom_site_label_3
_geom_angle
C10 N1 C11 125.96(18)
C10 N1 C13 117.43(18)
C11 N1 C13 116.60(18)
C12 N2 C9 106.03(18)
C12 N2 H2 127.5(16)
C9 N2 H2 126.4(16)
C12 N3 C8 102.87(18)
C11 N4 C8 119.09(17)
C11 N4 C14 119.47(19)
C8 N4 C14 121.4(2)
C7 O2 H2A 111(2)
C2 O3 H3A 105(2)
C4 O4 H4 108(2)
H7A O7 H7B 110.0(16)
C6 C1 C2 117.94(19)
C6 C1 C7 122.05(18)
C2 C1 C7 120.01(17)
O3 C2 C3 117.29(18)
O3 C2 C1 122.48(18)
C3 C2 C1 120.24(18)
C4 C3 C2 120.46(19)
C4 C3 H3 119.8
C2 C3 H3 119.8
O4 C4 C3 121.5(2)
O4 C4 C5 118.40(19)
C3 C4 C5 120.11(19)
C6 C5 C4 119.2(2)
C6 C5 H5 120.4
C4 C5 H5 120.4
C5 C6 C1 122.1(2)
C5 C6 H6 119.0
C1 C6 H6 119.0
O1 C7 O2 121.89(19)
O1 C7 C1 122.47(18)
O2 C7 C1 115.63(18)
N3 C8 C9 111.71(19)
N3 C8 N4 126.85(19)
C9 C8 N4 121.44(19)
C8 C9 N2 105.53(17)
C8 C9 C10 123.62(19)
N2 C9 C10 130.85(18)
O5 C10 N1 120.80(18)
O5 C10 C9 127.08(19)
N1 C10 C9 112.12(17)
O6 C11 N4 121.7(2)
O6 C11 N1 120.5(2)
N4 C11 N1 117.75(18)
N2 C12 N3 113.9(2)
N2 C12 H12 123.1
N3 C12 H12 123.1
N1 C13 H13A 109.5
N1 C13 H13B 109.5
H13A C13 H13B 109.5
N1 C13 H13C 109.5
H13A C13 H13C 109.5
H13B C13 H13C 109.5
N4 C14 H14A 109.5
N4 C14 H14B 109.5
H14A C14 H14B 109.5
N4 C14 H14C 109.5
H14A C14 H14C 109.5
H14B C14 H14C 109.5

loop_
_geom_bond_atom_site_label_1
_geom_bond_atom_site_label_2
_geom_bond_distance
N1 C10 1.394(2)
N1 C11 1.395(3)
N1 C13 1.466(3)
N2 C12 1.326(3)
N2 C9 1.368(3)
N2 H2 0.896(10)
N3 C12 1.329(3)
N3 C8 1.354(3)
N4 C11 1.371(3)
N4 C8 1.374(3)
N4 C14 1.465(3)
O1 C7 1.233(2)
O2 C7 1.309(2)
O2 H2A 0.827(10)
O3 C2 1.354(2)
O3 H3A 0.834(10)
O4 C4 1.348(2)
O4 H4 0.832(10)
O5 C10 1.234(2)
O6 C11 1.220(3)
O7 H7A 0.821(10)
O7 H7B 0.820(10)
C1 C6 1.395(3)
C1 C2 1.401(3)
C1 C7 1.456(3)
C2 C3 1.385(3)
C3 C4 1.378(3)
C3 H3 0.9300
C4 C5 1.393(3)
C5 C6 1.368(3)
C5 H5 0.9300
C6 H6 0.9300
C8 C9 1.357(3)
C9 C10 1.407(3)
C12 H12 0.9300
C13 H13A 0.9600
C13 H13B 0.9600
C13 H13C 0.9600
C14 H14A 0.9600
C14 H14B 0.9600
C14 H14C 0.9600

loop_
_geom_hbond_atom_site_label_D
_geom_hbond_atom_site_label_H
_geom_hbond_atom_site_label_A
_geom_hbond_site_symmetry_A
_geom_hbond_distance_DH
_geom_hbond_distance_HA
_geom_hbond_distance_DA
_geom_hbond_angle_DHA
N2 H2 O1 . 0.896(10) 1.893(10) 2.786(2) 174(2)
O2 H2A O5 . 0.827(10) 1.826(13) 2.626(2) 163(3)
O3 H3A O1 . 0.834(10) 1.825(18) 2.588(2) 151(3)
O4 H4 O7 . 0.832(10) 1.843(10) 2.673(2) 177(3)
O7 H7A O6 4_667 0.821(10) 1.921(10) 2.741(2) 177(3)
O7 H7B N3 3_565 0.820(10) 2.135(10) 2.942(2) 168(3)

loop_
_cod_related_entry_id
_cod_related_entry_database
_cod_related_entry_code
1 ChemSpider 21125089
